data_4069183
loop_
_publ_author_name
'Yu, Xianghua'
'Chen, Shu-Jian'
'Wang, Xiaoping'
'Chen, Xue-Tai'
'Xue, Zi-Ling'

_publ_section_title
;
 Synthesis and Characterization of Group 4 Amide Chloride and Amide Imide
 Complexes
;
_journal_issue 15
_journal_name_full Organometallics
_journal_page_first 4269
_journal_paper_doi 10.1021/om900070k
_journal_volume 28
_journal_year 2009
_chemical_formula_moiety 'C20 H60 Cl2 Hf2 N6 Si4'
_chemical_formula_sum 'C20 H60 Cl2 Hf2 N6 Si4'
_chemical_formula_weight 462.49
_chemical_name_common amidochloroHalfnium
_chemical_name_systematic
; 
Halfnium Trimethyl silyl amido dimethyl amido chloride 
;
_space_group_IT_number 15
_symmetry_cell_setting monoclinic
_symmetry_space_group_name_Hall '-C 2yc'
_symmetry_space_group_name_H-M 'C 1 2/c 1'
_atom_sites_solution_hydrogens geom
_atom_sites_solution_primary direct
_atom_sites_solution_secondary difmap
_audit_creation_method SHELXL-97
_cell_angle_alpha 90.00
_cell_angle_beta 104.090(12)
_cell_angle_gamma 90.00
_cell_formula_units_Z 4
_cell_length_a 24.897(19)
_cell_length_b 10.341(8)
_cell_length_c 15.201(12)
_cell_measurement_temperature 173(2)
_cell_measurement_theta_max 28.35
_cell_measurement_theta_min 2.14
_cell_volume 3796(5)
_computing_cell_refinement 'SMART, Bruker (2000)'
_computing_data_collection 'SMART, Bruker (2000)'
_computing_data_reduction 'XPREP, Bruker (2000)'
_computing_molecular_graphics 'SHELXTL, Bruker (2000)'
_computing_publication_material 'SHELXTL, Bruker (2000)'
_computing_structure_refinement 'SHELXL-97 (Sheldrick, 1997)'
_computing_structure_solution 'SHELXS-97 (Sheldrick, 1990)'
_diffrn_ambient_temperature 173(2)
_diffrn_measured_fraction_theta_full 0.944
_diffrn_measured_fraction_theta_max 0.944
_diffrn_measurement_device_type 'CCD area detector'
_diffrn_radiation_monochromator graphite
_diffrn_radiation_source 'fine-focus sealed tube'
_diffrn_radiation_type MoK\a
_diffrn_radiation_wavelength 0.71073
_diffrn_reflns_av_R_equivalents 0.0356
_diffrn_reflns_av_sigmaI/netI 0.0300
_diffrn_reflns_limit_h_max 33
_diffrn_reflns_limit_h_min -32
_diffrn_reflns_limit_k_max 13
_diffrn_reflns_limit_k_min -13
_diffrn_reflns_limit_l_max 19
_diffrn_reflns_limit_l_min -20
_diffrn_reflns_number 17640
_diffrn_reflns_theta_full 28.35
_diffrn_reflns_theta_max 28.35
_diffrn_reflns_theta_min 2.14
_exptl_absorpt_coefficient_mu 5.752
_exptl_absorpt_correction_T_max 0.3925
_exptl_absorpt_correction_T_min 0.1817
_exptl_absorpt_correction_type multi-scan
_exptl_absorpt_process_details 'SADABS, Bruker (2000)'
_exptl_crystal_colour Colorless
_exptl_crystal_density_diffrn 1.619
_exptl_crystal_density_method 'not measured'
_exptl_crystal_description Fragment
_exptl_crystal_F_000 1824
_exptl_crystal_size_max 0.45
_exptl_crystal_size_mid 0.25
_exptl_crystal_size_min 0.20
_refine_diff_density_max 0.768
_refine_diff_density_min -1.407
_refine_diff_density_rms 0.145
_refine_ls_extinction_method none
_refine_ls_goodness_of_fit_ref 0.813
_refine_ls_hydrogen_treatment mixed
_refine_ls_matrix_type full
_refine_ls_number_parameters 164
_refine_ls_number_reflns 4474
_refine_ls_number_restraints 0
_refine_ls_restrained_S_all 0.813
_refine_ls_R_factor_all 0.0269
_refine_ls_R_factor_gt 0.0231
_refine_ls_shift/su_max 0.242
_refine_ls_shift/su_mean 0.006
_refine_ls_structure_factor_coef Fsqd
_refine_ls_weighting_details 'calc w=1/[\s^2^(Fo^2^)+(0.0482P)^2^+30.4709P] where P=(Fo^2^+2Fc^2^)/3'
_refine_ls_weighting_scheme calc
_refine_ls_wR_factor_gt 0.0672
_refine_ls_wR_factor_ref 0.0707
_reflns_number_gt 3998
_reflns_number_total 4474
_reflns_threshold_expression >2sigma(I)
_cod_data_source_file om900070k_si_003.cif
_cod_data_source_block 1
_cod_depositor_comments
;
The following automatic conversions were performed:

'_symmetry_cell_setting' value 'Monoclinic' changed to 'monoclinic'
according to /home/saulius/struct/CIF-dictionaries/cif_core.dic
dictionary named 'cif_core.dic' version 2.4.2 from 2011-04-26.

Automatic conversion script
Id: cif_fix_values 1715 2011-07-08 13:25:40Z adriana 

2022-02-21
Formula fixed to be consistent with given Z
                 miguel
;
_cod_original_formula_sum 'C80 H240 Cl8 Hf8 N24 Si16'
_cod_original_formula_moiety 'C80 H240 Cl8 Hf8 N24 Si16'
_cod_original_sg_symbol_H-M C2/c
_cod_database_code 4069183

loop_
_symmetry_equiv_pos_as_xyz
'x, y, z'
'-x, y, -z+1/2'
'x+1/2, y+1/2, z'
'-x+1/2, y+1/2, -z+1/2'
'-x, -y, -z'
'x, -y, z-1/2'
'-x+1/2, -y+1/2, -z'
'x+1/2, -y+1/2, z-1/2'

loop_
_atom_site_label
_atom_site_type_symbol
_atom_site_fract_x
_atom_site_fract_y
_atom_site_fract_z
_atom_site_U_iso_or_equiv
_atom_site_adp_type
_atom_site_occupancy
_atom_site_symmetry_multiplicity
_atom_site_calc_flag
_atom_site_refinement_flags
C1 C 0.04633(18) 0.7774(5) -0.1217(3) 0.0394(10) Uani 1 1 d .
H1A H 0.0396 0.8435 -0.1693 0.059 Uiso 1 1 calc R
H1B H 0.0451 0.8172 -0.0637 0.059 Uiso 1 1 calc R
H1C H 0.0178 0.7102 -0.1371 0.059 Uiso 1 1 calc R
C2 C 0.10107(19) 0.6523(5) -0.1980(3) 0.0474(12) Uani 1 1 d .
H2A H 0.0702 0.5909 -0.2123 0.071 Uiso 1 1 calc R
H2B H 0.1361 0.6053 -0.1909 0.071 Uiso 1 1 calc R
H2C H 0.0972 0.7153 -0.2473 0.071 Uiso 1 1 calc R
C3 C 0.1205(3) 0.4436(5) -0.0073(4) 0.0575(14) Uani 1 1 d .
H3A H 0.1390 0.3697 -0.0278 0.086 Uiso 1 1 calc R
H3B H 0.0954 0.4843 -0.0597 0.086 Uiso 1 1 calc R
H3C H 0.0994 0.4138 0.0354 0.086 Uiso 1 1 calc R
C4 C 0.1994(2) 0.4773(4) 0.1159(3) 0.0451(11) Uani 1 1 d .
H4A H 0.1783 0.4504 0.1594 0.068 Uiso 1 1 calc R
H4B H 0.2279 0.5395 0.1449 0.068 Uiso 1 1 calc R
H4C H 0.2169 0.4015 0.0961 0.068 Uiso 1 1 calc R
C5 C 0.17563(19) 1.0160(4) -0.0331(3) 0.0376(9) Uani 1 1 d .
H5A H 0.2125 0.9767 -0.0157 0.056 Uiso 1 1 calc R
H5B H 0.1791 1.1076 -0.0473 0.056 Uiso 1 1 calc R
H5C H 0.1534 0.9715 -0.0867 0.056 Uiso 1 1 calc R
C6 C 0.07411(18) 1.0920(4) 0.0279(3) 0.0408(10) Uani 1 1 d .
H6A H 0.0517 1.0556 -0.0287 0.061 Uiso 1 1 calc R
H6B H 0.0819 1.1832 0.0186 0.061 Uiso 1 1 calc R
H6C H 0.0538 1.0849 0.0754 0.061 Uiso 1 1 calc R
C7 C 0.18780(19) 1.0801(4) 0.1635(3) 0.0430(10) Uani 1 1 d .
H7A H 0.1717 1.0728 0.2161 0.065 Uiso 1 1 calc R
H7B H 0.1923 1.1716 0.1501 0.065 Uiso 1 1 calc R
H7C H 0.2240 1.0373 0.1770 0.065 Uiso 1 1 calc R
C8 C 0.0684(2) 0.9129(5) 0.2186(3) 0.0482(12) Uani 1 1 d .
H8A H 0.0926 0.9886 0.2332 0.072 Uiso 1 1 calc R
H8B H 0.0592 0.8809 0.2738 0.072 Uiso 1 1 calc R
H8C H 0.0343 0.9372 0.1742 0.072 Uiso 1 1 calc R
C9 C 0.0523(2) 0.6530(5) 0.1310(4) 0.0493(12) Uani 1 1 d .
H9A H 0.0244 0.6832 0.0778 0.074 Uiso 1 1 calc R
H9B H 0.0344 0.6320 0.1799 0.074 Uiso 1 1 calc R
H9C H 0.0706 0.5757 0.1148 0.074 Uiso 1 1 calc R
C10 C 0.1617(2) 0.7228(5) 0.2649(3) 0.0446(11) Uani 1 1 d .
H10A H 0.1791 0.6470 0.2448 0.067 Uiso 1 1 calc R
H10B H 0.1465 0.6990 0.3163 0.067 Uiso 1 1 calc R
H10C H 0.1895 0.7911 0.2835 0.067 Uiso 1 1 calc R
Cl1 Cl 0.23384(4) 0.72540(8) -0.10757(6) 0.02386(17) Uani 1 1 d .
Hf1 Hf 0.165680(5) 0.722849(13) -0.002615(9) 0.02011(6) Uani 1 1 d .
N1 N 0.13159(11) 0.8377(3) 0.08056(18) 0.0188(5) Uani 1 1 d .
N2 N 0.10082(13) 0.7194(3) -0.1140(2) 0.0269(7) Uani 1 1 d .
N3 N 0.16211(15) 0.5376(3) 0.0376(2) 0.0312(7) Uani 1 1 d .
Si1 Si 0.14088(4) 1.00087(9) 0.06308(7) 0.02305(19) Uani 1 1 d .
Si2 Si 0.10479(4) 0.78260(10) 0.16967(7) 0.0262(2) Uani 1 1 d .

loop_
_atom_site_aniso_label
_atom_site_aniso_U_11
_atom_site_aniso_U_22
_atom_site_aniso_U_33
_atom_site_aniso_U_23
_atom_site_aniso_U_13
_atom_site_aniso_U_12
C1 0.0194(19) 0.055(3) 0.039(2) -0.0082(19) -0.0023(17) 0.0049(17)
C2 0.033(2) 0.067(3) 0.038(2) -0.027(2) 0.0004(18) 0.000(2)
C3 0.079(4) 0.030(2) 0.064(3) -0.006(2) 0.017(3) -0.015(2)
C4 0.052(3) 0.037(2) 0.053(3) 0.022(2) 0.024(2) 0.010(2)
C5 0.045(2) 0.0264(18) 0.046(2) 0.0108(17) 0.019(2) 0.0057(17)
C6 0.029(2) 0.0280(19) 0.063(3) 0.0028(19) 0.0071(19) 0.0068(16)
C7 0.038(2) 0.038(2) 0.049(3) -0.0208(19) 0.0032(19) -0.0109(19)
C8 0.042(2) 0.063(3) 0.048(3) -0.002(2) 0.026(2) 0.011(2)
C9 0.043(3) 0.056(3) 0.052(3) 0.005(2) 0.019(2) -0.018(2)
C10 0.049(3) 0.060(3) 0.026(2) 0.0077(18) 0.0110(19) 0.011(2)
Cl1 0.0182(4) 0.0366(5) 0.0164(3) -0.0001(3) 0.0035(3) 0.0047(3)
Hf1 0.01847(9) 0.02069(9) 0.02129(9) -0.00067(5) 0.00507(6) 0.00193(5)
N1 0.0163(12) 0.0201(12) 0.0203(13) -0.0031(10) 0.0047(10) 0.0004(10)
N2 0.0197(15) 0.0323(17) 0.0257(15) -0.0076(12) -0.0002(12) 0.0002(12)
N3 0.0410(19) 0.0188(14) 0.0367(17) 0.0013(12) 0.0151(14) 0.0022(13)
Si1 0.0180(4) 0.0201(4) 0.0308(5) -0.0040(4) 0.0055(4) 0.0003(4)
Si2 0.0219(5) 0.0347(6) 0.0242(5) 0.0007(4) 0.0095(4) 0.0024(4)

loop_
_atom_type_symbol
_atom_type_description
_atom_type_scat_dispersion_real
_atom_type_scat_dispersion_imag
_atom_type_scat_source
C C 0.0033 0.0016 'International Tables Vol C Tables 4.2.6.8 and 6.1.1.4'
H H 0.0000 0.0000 'International Tables Vol C Tables 4.2.6.8 and 6.1.1.4'
N N 0.0061 0.0033 'International Tables Vol C Tables 4.2.6.8 and 6.1.1.4'
Si Si 0.0817 0.0704 'International Tables Vol C Tables 4.2.6.8 and 6.1.1.4'
Cl Cl 0.1484 0.1585 'International Tables Vol C Tables 4.2.6.8 and 6.1.1.4'
Hf Hf -0.5830 6.1852 'International Tables Vol C Tables 4.2.6.8 and 6.1.1.4'

loop_
_geom_angle_atom_site_label_1
_geom_angle_atom_site_label_2
_geom_angle_atom_site_label_3
_geom_angle
_geom_angle_site_symmetry_3
Hf1 Cl1 Hf1 105.42(6) 7_565
N3 Hf1 N2 98.67(14) .
N3 Hf1 N1 107.80(13) .
N2 Hf1 N1 99.12(13) .
N3 Hf1 Cl1 106.21(10) .
N2 Hf1 Cl1 89.66(12) .
N1 Hf1 Cl1 143.02(8) .
N3 Hf1 Cl1 95.88(11) 7_565
N2 Hf1 Cl1 161.03(10) 7_565
N1 Hf1 Cl1 87.88(9) 7_565
Cl1 Hf1 Cl1 74.58(6) 7_565
Si1 N1 Si2 121.85(16) .
Si1 N1 Hf1 112.13(14) .
Si2 N1 Hf1 125.46(16) .
C2 N2 C1 109.1(3) .
C2 N2 Hf1 124.5(3) .
C1 N2 Hf1 126.3(3) .
C4 N3 C3 109.5(4) .
C4 N3 Hf1 125.9(3) .
C3 N3 Hf1 124.6(3) .
N1 Si1 C7 112.42(19) .
N1 Si1 C6 113.06(18) .
C7 Si1 C6 110.3(2) .
N1 Si1 C5 107.74(16) .
C7 Si1 C5 106.5(2) .
C6 Si1 C5 106.3(2) .
N1 Si2 C9 111.15(19) .
N1 Si2 C10 110.4(2) .
C9 Si2 C10 110.4(3) .
N1 Si2 C8 112.7(2) .
C9 Si2 C8 105.8(3) .
C10 Si2 C8 106.2(2) .

loop_
_geom_bond_atom_site_label_1
_geom_bond_atom_site_label_2
_geom_bond_distance
_geom_bond_site_symmetry_2
C1 N2 1.461(5) .
C2 N2 1.455(5) .
C3 N3 1.462(6) .
C4 N3 1.459(6) .
C5 Si1 1.878(4) .
C6 Si1 1.872(4) .
C7 Si1 1.870(4) .
C8 Si2 1.876(5) .
C9 Si2 1.864(5) .
C10 Si2 1.867(5) .
Cl1 Hf1 2.5969(17) .
Cl1 Hf1 2.7036(18) 7_565
Hf1 N3 2.019(3) .
Hf1 N2 2.036(3) .
Hf1 N1 2.062(3) .
Hf1 Cl1 2.7036(18) 7_565
N1 Si1 1.732(3) .
N1 Si2 1.745(3) .
